data_4101219
_journal_name_full 'Journal of the American Chemical Society'
_journal_paper_doi 10.1021/ja058652g
_journal_year 2006
_chemical_formula_moiety '3(C18 H36 K N2 O6), C8 H5 Ge9 Ni2, C2 H8 N2'
_chemical_formula_sum 'C64 H121 Ge9 K3 N8 Ni2 O18'
_chemical_formula_weight 2178.72
_space_group_IT_number 2
_space_group_name_Hall '-P 1'
_space_group_name_H-M_alt 'P -1'
_symmetry_cell_setting triclinic
_symmetry_space_group_name_Hall '-P 1'
_symmetry_space_group_name_H-M 'P -1'
_cell_angle_alpha 82.578(3)
_cell_angle_beta 87.789(4)
_cell_angle_gamma 69.499(3)
_cell_formula_units_Z 2
_cell_length_a 14.6754(8)
_cell_length_b 15.2504(8)
_cell_length_c 21.3415(12)
_cell_measurement_temperature 100(2)
_cell_volume 4436.2(4)
_diffrn_ambient_temperature 100(2)
_exptl_crystal_density_diffrn 1.631
_cod_depositor_comments
;
The following automatic conversions were performed:
'_symmetry_cell_setting' value 'Triclinic' changed to 'triclinic'
according to '/home/saulius/struct/CIF-dictionaries/cif_core.dic'
dictionary named 'cif_core.dic' version 2.4.1 from 2010-06-29.

Automatic conversion script
Id: cif_fix_enum 1527 2010-12-29 10:47:43Z saulius 
;
_cod_database_code 4101219

loop_
_symmetry_equiv_pos_as_xyz
'x, y, z'
'-x, -y, -z'

loop_
_atom_site_label
_atom_site_type_symbol
_atom_site_fract_x
_atom_site_fract_y
_atom_site_fract_z
_atom_site_U_iso_or_equiv
_atom_site_adp_type
_atom_site_occupancy
_atom_site_symmetry_multiplicity
_atom_site_calc_flag
_atom_site_refinement_flags
_atom_site_disorder_assembly
_atom_site_disorder_group
Ni1 Ni 0.66830(4) 0.28787(4) 0.24995(3) 0.01693(13) Uani 1 1 d . . .
Ni2 Ni 0.79090(4) 0.35769(4) 0.23711(3) 0.02079(14) Uani 1 1 d . . .
Ge1 Ge 0.62302(4) 0.45300(4) 0.23080(3) 0.02695(13) Uani 1 1 d . . .
Ge2 Ge 0.77881(4) 0.26471(4) 0.33303(2) 0.02273(12) Uani 1 1 d . . .
Ge3 Ge 0.78289(4) 0.25204(4) 0.16719(3) 0.02668(13) Uani 1 1 d . . .
Ge4 Ge 0.59354(4) 0.36811(4) 0.34069(3) 0.02337(12) Uani 1 1 d . . .
Ge5 Ge 0.78717(4) 0.12833(4) 0.26618(3) 0.02419(12) Uani 1 1 d . . .
Ge6 Ge 0.59854(4) 0.35265(5) 0.14491(3) 0.03378(15) Uani 1 1 d . . .
Ge7 Ge 0.49217(4) 0.32739(4) 0.25040(3) 0.02476(12) Uani 1 1 d . . .
Ge8 Ge 0.61086(4) 0.18631(4) 0.32655(3) 0.02252(12) Uani 1 1 d . . .
Ge9 Ge 0.61468(4) 0.17653(4) 0.20365(3) 0.02688(13) Uani 1 1 d . . .
C1 C 0.8890(4) 0.4081(4) 0.2277(2) 0.0239(11) Uani 1 1 d . . .
C2 C 0.9561(4) 0.4386(3) 0.2234(2) 0.0230(10) Uani 1 1 d . . .
C3 C 1.0379(4) 0.4688(4) 0.2207(2) 0.0217(10) Uani 1 1 d . . .
C4 C 1.1281(4) 0.4068(4) 0.2475(3) 0.0271(11) Uani 1 1 d . . .
H4 H 1.1327 0.3464 0.2681 0.033 Uiso 1 1 calc R . .
C5 C 1.2098(4) 0.4332(5) 0.2440(3) 0.0345(13) Uani 1 1 d . . .
H5 H 1.2698 0.3902 0.2615 0.041 Uiso 1 1 calc R . .
C6 C 1.2049(4) 0.5201(5) 0.2158(3) 0.0379(14) Uani 1 1 d . . .
H6 H 1.2611 0.5378 0.2140 0.045 Uiso 1 1 calc R . .
C7 C 1.1176(5) 0.5827(4) 0.1898(3) 0.0370(14) Uani 1 1 d . . .
H7 H 1.1141 0.6436 0.1706 0.044 Uiso 1 1 calc R . .
C8 C 1.0349(4) 0.5574(4) 0.1916(3) 0.0284(11) Uani 1 1 d . . .
H8 H 0.9760 0.6007 0.1729 0.034 Uiso 1 1 calc R . .
K1 K 0.81892(8) 0.69335(7) 0.46161(5) 0.0205(2) Uani 1 1 d . . .
N11 N 0.7376(3) 0.5586(3) 0.5390(2) 0.0246(9) Uani 1 1 d . . .
N12 N 0.9083(3) 0.8218(3) 0.3827(2) 0.0274(10) Uani 1 1 d . . .
O11 O 0.6375(3) 0.7658(3) 0.51729(17) 0.0303(8) Uani 1 1 d . . .
O12 O 0.7340(3) 0.8878(3) 0.46333(18) 0.0311(8) Uani 1 1 d . . .
O13 O 0.9008(3) 0.6041(2) 0.58025(16) 0.0251(8) Uani 1 1 d . . .
O14 O 1.0035(3) 0.6965(2) 0.49578(16) 0.0241(7) Uani 1 1 d . . .
O15 O 0.7753(3) 0.5604(2) 0.40486(16) 0.0250(8) Uani 1 1 d . . .
O16 O 0.8284(3) 0.6998(2) 0.32581(16) 0.0283(8) Uani 1 1 d . . .
C101 C 0.6331(4) 0.6093(4) 0.5462(3) 0.0329(13) Uani 1 1 d . . .
H10A H 0.6068 0.5714 0.5780 0.039 Uiso 1 1 calc R . .
H10B H 0.5999 0.6155 0.5055 0.039 Uiso 1 1 calc R . .
C102 C 0.6097(4) 0.7064(4) 0.5661(3) 0.0376(14) Uani 1 1 d . . .
H10C H 0.5390 0.7341 0.5741 0.045 Uiso 1 1 calc R . .
H10D H 0.6450 0.7016 0.6056 0.045 Uiso 1 1 calc R . .
C103 C 0.6179(4) 0.8568(4) 0.5348(3) 0.0389(14) Uani 1 1 d . . .
H10E H 0.6612 0.8533 0.5702 0.047 Uiso 1 1 calc R . .
H10F H 0.5497 0.8824 0.5491 0.047 Uiso 1 1 calc R . .
C104 C 0.6340(4) 0.9202(4) 0.4795(3) 0.0368(14) Uani 1 1 d . . .
H10G H 0.5941 0.9203 0.4431 0.044 Uiso 1 1 calc R . .
H10H H 0.6143 0.9856 0.4902 0.044 Uiso 1 1 calc R . .
C105 C 0.7537(4) 0.9444(4) 0.4101(3) 0.0326(13) Uani 1 1 d . . .
H10I H 0.7248 1.0118 0.4163 0.039 Uiso 1 1 calc R . .
H10J H 0.7241 0.9350 0.3717 0.039 Uiso 1 1 calc R . .
C106 C 0.8618(4) 0.9176(4) 0.4018(3) 0.0310(12) Uani 1 1 d . . .
H10K H 0.8750 0.9640 0.3692 0.037 Uiso 1 1 calc R . .
H10L H 0.8914 0.9205 0.4420 0.037 Uiso 1 1 calc R . .
C107 C 0.7846(4) 0.5262(4) 0.6013(3) 0.0313(12) Uani 1 1 d . . .
H10M H 0.7781 0.4649 0.6177 0.038 Uiso 1 1 calc R . .
H10N H 0.7505 0.5720 0.6308 0.038 Uiso 1 1 calc R . .
C108 C 0.8911(4) 0.5148(4) 0.5999(2) 0.0271(11) Uani 1 1 d . . .
H10O H 0.9201 0.4898 0.6425 0.032 Uiso 1 1 calc R . .
H10P H 0.9259 0.4695 0.5703 0.032 Uiso 1 1 calc R . .
C109 C 0.9951(4) 0.6030(4) 0.5935(2) 0.0296(12) Uani 1 1 d . . .
H10Q H 1.0447 0.5481 0.5772 0.035 Uiso 1 1 calc R . .
H10R H 1.0044 0.5967 0.6398 0.035 Uiso 1 1 calc R . .
C110 C 1.0076(4) 0.6913(4) 0.5636(2) 0.0289(12) Uani 1 1 d . . .
H11A H 0.9556 0.7463 0.5779 0.035 Uiso 1 1 calc R . .
H11B H 1.0711 0.6928 0.5764 0.035 Uiso 1 1 calc R . .
C111 C 1.0404(4) 0.7650(4) 0.4652(3) 0.0302(12) Uani 1 1 d . . .
H11C H 1.1120 0.7419 0.4699 0.036 Uiso 1 1 calc R . .
H11D H 1.0131 0.8240 0.4849 0.036 Uiso 1 1 calc R . .
C112 C 1.0130(4) 0.7841(4) 0.3957(3) 0.0307(12) Uani 1 1 d . . .
H11E H 1.0424 0.8295 0.3746 0.037 Uiso 1 1 calc R . .
H11F H 1.0418 0.7246 0.3767 0.037 Uiso 1 1 calc R . .
C113 C 0.7548(4) 0.4771(4) 0.5041(3) 0.0296(12) Uani 1 1 d . . .
H11G H 0.7185 0.4377 0.5251 0.036 Uiso 1 1 calc R . .
H11H H 0.8249 0.4384 0.5071 0.036 Uiso 1 1 calc R . .
C114 C 0.7257(4) 0.5014(4) 0.4353(3) 0.0293(12) Uani 1 1 d . . .
H11I H 0.7427 0.4430 0.4149 0.035 Uiso 1 1 calc R . .
H11J H 0.6545 0.5346 0.4313 0.035 Uiso 1 1 calc R . .
C115 C 0.7639(4) 0.5746(4) 0.3377(2) 0.0268(11) Uani 1 1 d . . .
H11K H 0.6987 0.6211 0.3260 0.032 Uiso 1 1 calc R . .
H11L H 0.7694 0.5145 0.3223 0.032 Uiso 1 1 calc R . .
C116 C 0.8395(4) 0.6094(4) 0.3081(2) 0.0258(11) Uani 1 1 d . . .
H11M H 0.9046 0.5640 0.3214 0.031 Uiso 1 1 calc R . .
H11N H 0.8347 0.6140 0.2616 0.031 Uiso 1 1 calc R . .
C117 C 0.9014(4) 0.7323(4) 0.2956(2) 0.0310(12) Uani 1 1 d . . .
H11O H 0.8945 0.7378 0.2491 0.037 Uiso 1 1 calc R . .
H11P H 0.9668 0.6865 0.3078 0.037 Uiso 1 1 calc R . .
C118 C 0.8904(5) 0.8265(4) 0.3149(3) 0.0355(14) Uani 1 1 d . . .
H11Q H 0.9366 0.8516 0.2905 0.043 Uiso 1 1 calc R . .
H11R H 0.8238 0.8709 0.3043 0.043 Uiso 1 1 calc R . .
K2 K 0.27597(7) 0.92085(7) 0.31050(5) 0.0200(2) Uani 1 1 d . . .
N21 N 0.4244(3) 0.7404(3) 0.3742(2) 0.0275(10) Uani 1 1 d . . .
N22 N 0.1261(3) 1.0986(3) 0.2472(2) 0.0228(9) Uani 1 1 d . . .
O21 O 0.2477(3) 0.8520(3) 0.43906(17) 0.0280(8) Uani 1 1 d . . .
O22 O 0.1263(2) 1.0346(2) 0.38393(16) 0.0235(7) Uani 1 1 d . . .
O23 O 0.4713(2) 0.9130(2) 0.32880(16) 0.0240(7) Uani 1 1 d . . .
O24 O 0.3356(2) 1.0673(2) 0.25197(17) 0.0230(7) Uani 1 1 d . . .
O25 O 0.3186(3) 0.7500(3) 0.2583(2) 0.0447(11) Uani 1 1 d . . .
O26 O 0.1594(3) 0.9123(3) 0.2089(2) 0.0378(10) Uani 1 1 d . . .
C201 C 0.3828(4) 0.7105(4) 0.4334(3) 0.0391(15) Uani 1 1 d . . .
H20A H 0.4357 0.6616 0.4591 0.047 Uiso 1 1 calc R . .
H20B H 0.3357 0.6812 0.4231 0.047 Uiso 1 1 calc R . .
C202 C 0.3324(4) 0.7884(5) 0.4726(3) 0.0401(15) Uani 1 1 d . . .
H20C H 0.3136 0.7620 0.5139 0.048 Uiso 1 1 calc R . .
H20D H 0.3766 0.8222 0.4806 0.048 Uiso 1 1 calc R . .
C203 C 0.1950(4) 0.9260(4) 0.4742(3) 0.0315(12) Uani 1 1 d . . .
H20E H 0.2348 0.9650 0.4802 0.038 Uiso 1 1 calc R . .
H20F H 0.1795 0.8995 0.5164 0.038 Uiso 1 1 calc R . .
C204 C 0.1030(4) 0.9857(4) 0.4397(2) 0.0292(12) Uani 1 1 d . . .
H20G H 0.0673 0.9454 0.4287 0.035 Uiso 1 1 calc R . .
H20H H 0.0609 1.0313 0.4669 0.035 Uiso 1 1 calc R . .
C205 C 0.0393(4) 1.0905(4) 0.3487(3) 0.0254(11) Uani 1 1 d . . .
H20I H -0.0090 1.1297 0.3767 0.030 Uiso 1 1 calc R . .
H20J H 0.0105 1.0488 0.3314 0.030 Uiso 1 1 calc R . .
C206 C 0.0653(4) 1.1528(4) 0.2954(3) 0.0279(12) Uani 1 1 d . . .
H20K H 0.0048 1.1987 0.2753 0.033 Uiso 1 1 calc R . .
H20L H 0.1007 1.1889 0.3130 0.033 Uiso 1 1 calc R . .
C207 C 0.5126(4) 0.7595(4) 0.3875(3) 0.0273(11) Uani 1 1 d . . .
H20M H 0.5670 0.6987 0.3964 0.033 Uiso 1 1 calc R . .
H20N H 0.5020 0.7916 0.4260 0.033 Uiso 1 1 calc R . .
C208 C 0.5414(4) 0.8198(4) 0.3341(3) 0.0273(11) Uani 1 1 d . . .
H20O H 0.6066 0.8215 0.3426 0.033 Uiso 1 1 calc R . .
H20P H 0.5443 0.7928 0.2940 0.033 Uiso 1 1 calc R . .
C209 C 0.4992(4) 0.9740(4) 0.2817(3) 0.0272(11) Uani 1 1 d . . .
H20Q H 0.5056 0.9497 0.2403 0.033 Uiso 1 1 calc R . .
H20R H 0.5627 0.9770 0.2930 0.033 Uiso 1 1 calc R . .
C210 C 0.4228(4) 1.0699(4) 0.2779(3) 0.0273(11) Uani 1 1 d . . .
H21A H 0.4100 1.0902 0.3206 0.033 Uiso 1 1 calc R . .
H21B H 0.4455 1.1158 0.2508 0.033 Uiso 1 1 calc R . .
C211 C 0.2637(4) 1.1593(3) 0.2441(3) 0.0257(11) Uani 1 1 d . . .
H21C H 0.2907 1.2041 0.2194 0.031 Uiso 1 1 calc R . .
H21D H 0.2438 1.1811 0.2859 0.031 Uiso 1 1 calc R . .
C212 C 0.1765(4) 1.1565(4) 0.2099(3) 0.0279(12) Uani 1 1 d . . .
H21E H 0.1300 1.2217 0.1999 0.033 Uiso 1 1 calc R . .
H21F H 0.1982 1.1306 0.1695 0.033 Uiso 1 1 calc R . .
C213 C 0.4482(4) 0.6662(4) 0.3322(3) 0.0390(14) Uani 1 1 d . . .
H21G H 0.4800 0.6043 0.3575 0.047 Uiso 1 1 calc R . .
H21H H 0.4955 0.6764 0.3004 0.047 Uiso 1 1 calc R . .
C214 C 0.3614(5) 0.6628(4) 0.2984(4) 0.0502(18) Uani 1 1 d . . .
H21I H 0.3820 0.6096 0.2727 0.060 Uiso 1 1 calc R . .
H21J H 0.3131 0.6530 0.3295 0.060 Uiso 1 1 calc R . .
C215 C 0.2445(6) 0.7474(5) 0.2178(4) 0.055(2) Uani 1 1 d . . .
H21K H 0.1901 0.7388 0.2437 0.066 Uiso 1 1 calc R . .
H21L H 0.2711 0.6932 0.1933 0.066 Uiso 1 1 calc R . .
C216 C 0.2079(5) 0.8366(5) 0.1737(3) 0.0519(19) Uani 1 1 d . . .
H21M H 0.2630 0.8485 0.1505 0.062 Uiso 1 1 calc R . .
H21N H 0.1625 0.8312 0.1426 0.062 Uiso 1 1 calc R . .
C217 C 0.1176(4) 0.9971(4) 0.1678(3) 0.0339(13) Uani 1 1 d . . .
H21O H 0.0733 0.9884 0.1373 0.041 Uiso 1 1 calc R . .
H21P H 0.1696 1.0137 0.1436 0.041 Uiso 1 1 calc R . .
C218 C 0.0628(4) 1.0744(4) 0.2051(3) 0.0294(12) Uani 1 1 d . . .
H21Q H 0.0276 1.1312 0.1758 0.035 Uiso 1 1 calc R . .
H21R H 0.0138 1.0554 0.2310 0.035 Uiso 1 1 calc R . .
K3 K 0.21820(8) 0.21594(7) 0.98304(5) 0.0200(2) Uani 1 1 d . . .
N31 N 0.2376(3) 0.3815(3) 1.03616(19) 0.0232(9) Uani 1 1 d . . .
N32 N 0.1974(3) 0.0477(3) 0.9290(2) 0.0254(9) Uani 1 1 d . . .
O31 O 0.0493(2) 0.3491(2) 1.03123(15) 0.0229(7) Uani 1 1 d . . .
O32 O 0.0394(3) 0.1791(3) 0.99755(18) 0.0271(8) Uani 1 1 d . . .
O33 O 0.2991(3) 0.3397(2) 0.90853(16) 0.0258(8) Uani 1 1 d . . .
O34 O 0.2491(3) 0.1998(3) 0.85291(16) 0.0263(8) Uani 1 1 d . . .
O35 O 0.3494(2) 0.1807(2) 1.08340(16) 0.0242(7) Uani 1 1 d . . .
O36 O 0.3490(3) 0.0284(3) 1.01999(17) 0.0300(8) Uani 1 1 d . . .
C301 C 0.1395(4) 0.4482(4) 1.0468(2) 0.0282(12) Uani 1 1 d . . .
H30A H 0.1128 0.4855 1.0059 0.034 Uiso 1 1 calc R . .
H30B H 0.1450 0.4927 1.0752 0.034 Uiso 1 1 calc R . .
C302 C 0.0687(4) 0.4028(4) 1.0752(2) 0.0246(11) Uani 1 1 d . . .
H30C H 0.0965 0.3613 1.1145 0.030 Uiso 1 1 calc R . .
H30D H 0.0074 0.4520 1.0859 0.030 Uiso 1 1 calc R . .
C303 C -0.0225(4) 0.3100(4) 1.0554(2) 0.0256(11) Uani 1 1 d . . .
H30E H -0.0823 0.3611 1.0662 0.031 Uiso 1 1 calc R . .
H30F H 0.0023 0.2660 1.0943 0.031 Uiso 1 1 calc R . .
C304 C -0.0450(4) 0.2593(4) 1.0071(3) 0.0286(12) Uani 1 1 d . . .
H30G H -0.1000 0.2384 1.0212 0.034 Uiso 1 1 calc R . .
H30H H -0.0640 0.3018 0.9669 0.034 Uiso 1 1 calc R . .
C305 C 0.0214(4) 0.1268(4) 0.9518(3) 0.0328(13) Uani 1 1 d . . .
H30I H 0.0132 0.1639 0.9094 0.039 Uiso 1 1 calc R . .
H30J H -0.0392 0.1135 0.9623 0.039 Uiso 1 1 calc R . .
C306 C 0.1062(4) 0.0353(4) 0.9514(3) 0.0334(13) Uani 1 1 d . . .
H30K H 0.1166 0.0014 0.9948 0.040 Uiso 1 1 calc R . .
H30L H 0.0894 -0.0046 0.9240 0.040 Uiso 1 1 calc R . .
C307 C 0.2916(4) 0.4290(4) 0.9931(3) 0.0311(12) Uani 1 1 d . . .
H30M H 0.3623 0.3947 0.9996 0.037 Uiso 1 1 calc R . .
H30N H 0.2770 0.4938 1.0038 0.037 Uiso 1 1 calc R . .
C308 C 0.2665(4) 0.4338(4) 0.9248(2) 0.0308(12) Uani 1 1 d . . .
H30O H 0.1953 0.4637 0.9183 0.037 Uiso 1 1 calc R . .
H30P H 0.2988 0.4720 0.8979 0.037 Uiso 1 1 calc R . .
C309 C 0.2861(4) 0.3414(4) 0.8425(2) 0.0316(12) Uani 1 1 d . . .
H30Q H 0.3255 0.3751 0.8185 0.038 Uiso 1 1 calc R . .
H30R H 0.2169 0.3755 0.8309 0.038 Uiso 1 1 calc R . .
C310 C 0.3163(4) 0.2435(4) 0.8262(2) 0.0288(12) Uani 1 1 d . . .
H31A H 0.3177 0.2445 0.7797 0.035 Uiso 1 1 calc R . .
H31B H 0.3826 0.2068 0.8430 0.035 Uiso 1 1 calc R . .
C311 C 0.2716(4) 0.1083(4) 0.8342(2) 0.0304(12) Uani 1 1 d . . .
H31C H 0.3362 0.0666 0.8512 0.036 Uiso 1 1 calc R . .
H31D H 0.2738 0.1123 0.7876 0.036 Uiso 1 1 calc R . .
C312 C 0.1950(4) 0.0683(4) 0.8590(3) 0.0308(12) Uani 1 1 d . . .
H31E H 0.1301 0.1137 0.8454 0.037 Uiso 1 1 calc R . .
H31F H 0.2049 0.0094 0.8404 0.037 Uiso 1 1 calc R . .
C313 C 0.2910(4) 0.3443(4) 1.0970(2) 0.0267(11) Uani 1 1 d . . .
H31G H 0.2463 0.3298 1.1292 0.032 Uiso 1 1 calc R . .
H31H H 0.3116 0.3940 1.1110 0.032 Uiso 1 1 calc R . .
C314 C 0.3790(4) 0.2573(4) 1.0934(3) 0.0290(12) Uani 1 1 d . . .
H31I H 0.4211 0.2688 1.0583 0.035 Uiso 1 1 calc R . .
H31J H 0.4169 0.2417 1.1332 0.035 Uiso 1 1 calc R . .
C315 C 0.4314(4) 0.0956(4) 1.0818(3) 0.0335(13) Uani 1 1 d . . .
H31K H 0.4720 0.0837 1.1201 0.040 Uiso 1 1 calc R . .
H31L H 0.4717 0.1022 1.0444 0.040 Uiso 1 1 calc R . .
C316 C 0.3977(4) 0.0157(4) 1.0787(3) 0.0344(13) Uani 1 1 d . . .
H31M H 0.4540 -0.0442 1.0826 0.041 Uiso 1 1 calc R . .
H31N H 0.3529 0.0124 1.1141 0.041 Uiso 1 1 calc R . .
C317 C 0.3128(5) -0.0454(4) 1.0153(3) 0.0335(13) Uani 1 1 d . . .
H31O H 0.2575 -0.0398 1.0445 0.040 Uiso 1 1 calc R . .
H31P H 0.3644 -0.1072 1.0273 0.040 Uiso 1 1 calc R . .
C318 C 0.2798(4) -0.0394(4) 0.9484(3) 0.0323(12) Uani 1 1 d . . .
H31Q H 0.3349 -0.0424 0.9195 0.039 Uiso 1 1 calc R . .
H31R H 0.2605 -0.0945 0.9443 0.039 Uiso 1 1 calc R . .
N91 N 0.3835(6) 0.5743(5) 0.1188(4) 0.087(3) Uani 1 1 d . . .
C91 C 0.4220(8) 0.6029(7) 0.0549(5) 0.088(3) Uani 1 1 d . . .
H91D H 0.4928 0.5676 0.0533 0.106 Uiso 1 1 calc R . .
H91E H 0.3904 0.5846 0.0212 0.106 Uiso 1 1 calc R . .
C92 C 0.4063(6) 0.6980(6) 0.0429(5) 0.072(3) Uani 1 1 d . . .
N92 N 0.4595(8) 0.7285(9) 0.0954(5) 0.056(4) Uani 0.561(15) 1 d P . .
N92A N 0.2973(12) 0.7232(12) 0.0295(8) 0.071(6) Uiso 0.439(15) 1 d P . .

loop_
_atom_site_aniso_label
_atom_site_aniso_U_11
_atom_site_aniso_U_22
_atom_site_aniso_U_33
_atom_site_aniso_U_23
_atom_site_aniso_U_13
_atom_site_aniso_U_12
Ni1 0.0172(3) 0.0194(3) 0.0166(3) -0.0021(2) 0.0014(2) -0.0097(2)
Ni2 0.0199(3) 0.0231(3) 0.0239(3) -0.0040(3) 0.0029(2) -0.0129(3)
Ge1 0.0256(3) 0.0190(3) 0.0350(3) 0.0036(2) 0.0014(2) -0.0088(2)
Ge2 0.0223(3) 0.0270(3) 0.0203(3) -0.0029(2) -0.0034(2) -0.0101(2)
Ge3 0.0271(3) 0.0365(3) 0.0223(3) -0.0099(2) 0.0094(2) -0.0170(2)
Ge4 0.0252(3) 0.0239(3) 0.0242(3) -0.0092(2) 0.0071(2) -0.0111(2)
Ge5 0.0200(3) 0.0207(3) 0.0315(3) -0.0063(2) 0.0032(2) -0.0059(2)
Ge6 0.0337(3) 0.0487(4) 0.0204(3) 0.0061(3) -0.0062(2) -0.0192(3)
Ge7 0.0159(3) 0.0296(3) 0.0291(3) -0.0026(2) 0.0001(2) -0.0086(2)
Ge8 0.0233(3) 0.0196(3) 0.0254(3) -0.0003(2) 0.0061(2) -0.0098(2)
Ge9 0.0239(3) 0.0344(3) 0.0303(3) -0.0152(2) 0.0032(2) -0.0164(2)
C1 0.026(3) 0.028(3) 0.023(2) -0.008(2) 0.005(2) -0.014(2)
C2 0.028(3) 0.023(3) 0.020(2) -0.005(2) 0.004(2) -0.011(2)
C3 0.026(3) 0.029(3) 0.018(2) -0.011(2) 0.0060(19) -0.017(2)
C4 0.025(3) 0.030(3) 0.029(3) -0.011(2) 0.005(2) -0.011(2)
C5 0.021(3) 0.051(4) 0.031(3) -0.019(3) 0.005(2) -0.009(3)
C6 0.028(3) 0.056(4) 0.042(3) -0.022(3) 0.013(3) -0.025(3)
C7 0.050(4) 0.037(3) 0.039(3) -0.012(3) 0.013(3) -0.033(3)
C8 0.032(3) 0.031(3) 0.029(3) -0.010(2) 0.005(2) -0.017(2)
K1 0.0240(5) 0.0192(5) 0.0174(5) -0.0032(4) 0.0008(4) -0.0062(4)
N11 0.020(2) 0.026(2) 0.026(2) 0.0001(18) 0.0027(17) -0.0073(18)
N12 0.039(3) 0.025(2) 0.021(2) -0.0026(18) -0.0013(19) -0.015(2)
O11 0.030(2) 0.028(2) 0.0277(19) -0.0049(16) 0.0064(16) -0.0030(16)
O12 0.033(2) 0.0245(19) 0.031(2) -0.0010(16) -0.0036(16) -0.0047(16)
O13 0.0246(18) 0.0250(18) 0.0229(18) 0.0025(15) -0.0002(14) -0.0071(15)
O14 0.033(2) 0.0231(18) 0.0202(17) -0.0010(14) -0.0021(15) -0.0146(16)
O15 0.0276(19) 0.0268(19) 0.0244(18) -0.0071(15) -0.0002(15) -0.0127(15)
O16 0.038(2) 0.0240(19) 0.0211(18) -0.0047(15) 0.0013(16) -0.0083(16)
C101 0.027(3) 0.038(3) 0.032(3) 0.000(2) 0.008(2) -0.012(2)
C102 0.031(3) 0.044(3) 0.031(3) -0.001(3) 0.014(2) -0.006(3)
C103 0.031(3) 0.036(3) 0.041(3) -0.015(3) 0.006(3) 0.002(3)
C104 0.030(3) 0.023(3) 0.051(4) -0.011(3) -0.003(3) 0.002(2)
C105 0.046(3) 0.022(3) 0.029(3) -0.001(2) -0.012(3) -0.010(2)
C106 0.041(3) 0.021(3) 0.030(3) 0.000(2) -0.004(2) -0.010(2)
C107 0.029(3) 0.038(3) 0.025(3) 0.006(2) 0.001(2) -0.014(2)
C108 0.027(3) 0.026(3) 0.022(3) 0.003(2) -0.003(2) -0.003(2)
C109 0.032(3) 0.032(3) 0.021(3) 0.001(2) -0.003(2) -0.007(2)
C110 0.030(3) 0.033(3) 0.024(3) -0.004(2) -0.006(2) -0.011(2)
C111 0.029(3) 0.030(3) 0.035(3) -0.002(2) 0.002(2) -0.015(2)
C112 0.036(3) 0.027(3) 0.032(3) -0.004(2) 0.009(2) -0.016(2)
C113 0.032(3) 0.022(3) 0.036(3) 0.003(2) 0.004(2) -0.013(2)
C114 0.025(3) 0.029(3) 0.040(3) -0.009(2) 0.003(2) -0.015(2)
C115 0.027(3) 0.029(3) 0.024(3) -0.008(2) -0.006(2) -0.006(2)
C116 0.032(3) 0.022(3) 0.020(2) -0.007(2) -0.002(2) -0.004(2)
C117 0.044(3) 0.032(3) 0.016(2) 0.000(2) 0.004(2) -0.014(3)
C118 0.058(4) 0.029(3) 0.021(3) 0.004(2) 0.000(3) -0.019(3)
K2 0.0195(5) 0.0193(5) 0.0221(5) -0.0012(4) 0.0008(4) -0.0083(4)
N21 0.026(2) 0.019(2) 0.036(3) 0.0019(19) -0.0013(19) -0.0064(18)
N22 0.020(2) 0.022(2) 0.025(2) -0.0004(17) 0.0020(17) -0.0070(17)
O21 0.0265(19) 0.031(2) 0.0233(18) 0.0039(15) 0.0015(15) -0.0089(16)
O22 0.0227(18) 0.0244(18) 0.0231(18) -0.0010(14) 0.0073(14) -0.0094(15)
O23 0.0206(17) 0.0250(18) 0.0259(18) 0.0014(15) 0.0026(14) -0.0091(15)
O24 0.0187(17) 0.0192(17) 0.0310(19) -0.0011(14) -0.0004(14) -0.0071(14)
O25 0.043(2) 0.028(2) 0.065(3) -0.014(2) -0.022(2) -0.0092(19)
O26 0.037(2) 0.032(2) 0.043(2) -0.0127(18) -0.0119(19) -0.0068(18)
C201 0.032(3) 0.029(3) 0.049(4) 0.022(3) -0.004(3) -0.009(2)
C202 0.031(3) 0.056(4) 0.025(3) 0.014(3) -0.004(2) -0.011(3)
C203 0.039(3) 0.038(3) 0.023(3) -0.004(2) 0.005(2) -0.020(3)
C204 0.030(3) 0.032(3) 0.028(3) -0.005(2) 0.013(2) -0.014(2)
C205 0.018(2) 0.023(3) 0.032(3) -0.005(2) 0.007(2) -0.005(2)
C206 0.020(3) 0.020(3) 0.037(3) 0.000(2) 0.005(2) -0.001(2)
C207 0.022(3) 0.020(3) 0.034(3) 0.001(2) 0.000(2) -0.001(2)
C208 0.019(2) 0.026(3) 0.032(3) -0.004(2) 0.002(2) -0.002(2)
C209 0.017(2) 0.029(3) 0.034(3) 0.005(2) 0.004(2) -0.009(2)
C210 0.024(3) 0.030(3) 0.032(3) 0.000(2) 0.001(2) -0.016(2)
C211 0.024(3) 0.018(2) 0.033(3) 0.004(2) 0.002(2) -0.008(2)
C212 0.025(3) 0.022(3) 0.033(3) 0.006(2) 0.002(2) -0.008(2)
C213 0.039(3) 0.020(3) 0.054(4) -0.005(3) -0.008(3) -0.005(2)
C214 0.050(4) 0.024(3) 0.079(5) -0.011(3) -0.017(4) -0.012(3)
C215 0.055(4) 0.035(4) 0.075(5) -0.020(3) -0.026(4) -0.010(3)
C216 0.056(4) 0.046(4) 0.055(4) -0.027(3) -0.020(3) -0.011(3)
C217 0.031(3) 0.040(3) 0.031(3) -0.002(3) -0.010(2) -0.012(3)
C218 0.025(3) 0.031(3) 0.028(3) 0.008(2) -0.007(2) -0.008(2)
K3 0.0222(5) 0.0224(5) 0.0157(5) -0.0026(4) 0.0009(4) -0.0082(4)
N31 0.029(2) 0.024(2) 0.019(2) -0.0036(17) 0.0021(17) -0.0123(18)
N32 0.030(2) 0.021(2) 0.027(2) -0.0083(18) 0.0045(19) -0.0102(18)
O31 0.0256(18) 0.0276(18) 0.0176(16) -0.0061(14) 0.0050(14) -0.0113(15)
O32 0.0219(18) 0.0277(19) 0.035(2) -0.0112(16) 0.0028(15) -0.0100(15)
O33 0.033(2) 0.0247(18) 0.0182(17) 0.0022(14) 0.0016(15) -0.0101(16)
O34 0.030(2) 0.0297(19) 0.0197(17) -0.0078(15) 0.0071(15) -0.0104(16)
O35 0.0215(18) 0.0247(18) 0.0248(18) -0.0029(15) -0.0032(14) -0.0057(15)
O36 0.036(2) 0.0251(19) 0.0257(19) -0.0045(15) -0.0051(16) -0.0059(16)
C301 0.039(3) 0.023(3) 0.022(3) -0.006(2) 0.001(2) -0.009(2)
C302 0.030(3) 0.026(3) 0.016(2) -0.009(2) 0.002(2) -0.005(2)
C303 0.023(3) 0.023(3) 0.025(3) 0.002(2) 0.006(2) -0.004(2)
C304 0.023(3) 0.031(3) 0.032(3) -0.003(2) 0.004(2) -0.010(2)
C305 0.030(3) 0.039(3) 0.039(3) -0.014(3) 0.003(2) -0.022(3)
C306 0.040(3) 0.031(3) 0.040(3) -0.013(2) 0.007(3) -0.023(3)
C307 0.042(3) 0.029(3) 0.029(3) -0.002(2) 0.005(2) -0.022(3)
C308 0.045(3) 0.025(3) 0.025(3) -0.001(2) 0.007(2) -0.018(3)
C309 0.042(3) 0.034(3) 0.019(3) 0.003(2) 0.002(2) -0.016(3)
C310 0.032(3) 0.035(3) 0.018(2) -0.001(2) 0.007(2) -0.011(2)
C311 0.034(3) 0.036(3) 0.018(2) -0.009(2) 0.003(2) -0.007(2)
C312 0.035(3) 0.034(3) 0.028(3) -0.013(2) 0.000(2) -0.014(2)
C313 0.034(3) 0.030(3) 0.020(2) -0.003(2) -0.005(2) -0.015(2)
C314 0.031(3) 0.037(3) 0.023(3) -0.004(2) -0.005(2) -0.017(2)
C315 0.024(3) 0.039(3) 0.029(3) -0.007(2) -0.007(2) 0.001(2)
C316 0.033(3) 0.030(3) 0.029(3) -0.005(2) -0.007(2) 0.004(2)
C317 0.043(3) 0.023(3) 0.031(3) -0.001(2) -0.001(3) -0.008(2)
C318 0.040(3) 0.022(3) 0.035(3) -0.012(2) 0.002(3) -0.008(2)
N91 0.085(5) 0.072(5) 0.090(6) 0.018(4) 0.040(5) -0.024(4)
C91 0.093(8) 0.083(7) 0.084(7) -0.015(6) 0.001(6) -0.024(6)
C92 0.054(5) 0.057(5) 0.099(7) 0.016(5) 0.003(5) -0.020(4)
N92 0.053(7) 0.077(8) 0.042(6) -0.011(5) -0.008(5) -0.026(6)

loop_
_geom_bond_atom_site_label_1
_geom_bond_atom_site_label_2
_geom_bond_distance
_geom_bond_site_symmetry_2
_geom_bond_publ_flag
Ni1 Ge1 2.3523(8) . ?
Ni1 Ge2 2.3574(8) . ?
Ni1 Ge3 2.3712(8) . ?
Ni1 Ni2 2.3820(8) . ?
Ni1 Ge9 2.4307(8) . ?
Ni1 Ge8 2.4364(8) . ?
Ni1 Ge5 2.4370(8) . ?
Ni1 Ge6 2.4385(8) . ?
Ni1 Ge7 2.4398(8) . ?
Ni1 Ge4 2.4411(8) . ?
Ni2 C1 1.848(5) . ?
Ni2 Ge3 2.3672(8) . ?
Ni2 Ge2 2.3730(8) . ?
Ni2 Ge1 2.3806(8) . ?
Ge1 Ge4 2.6254(8) . ?
Ge1 Ge6 2.6441(9) . ?
Ge1 Ge7 3.1366(8) . ?
Ge1 Ge2 3.5215(8) . ?
Ge1 Ge3 3.5401(8) . ?
Ge1 C1 3.718(5) . ?
Ge1 C309 3.945(5) 2_666 ?
Ge1 N91 4.055(9) . ?
Ge1 C308 4.087(5) 2_666 ?
Ge1 C115 4.132(5) . ?
Ge2 Ge4 2.6334(8) . ?
Ge2 Ge5 2.6365(8) . ?
Ge2 Ge8 3.1075(7) . ?
Ge2 Ge3 3.5664(8) . ?
Ge2 C1 3.657(5) . ?
Ge2 C205 3.813(5) 1_645 ?
Ge2 C206 4.038(5) 1_645 ?
Ge2 C110 4.188(5) 2_766 ?
Ge2 Ge9 4.3561(8) . ?
Ge3 Ge6 2.6273(9) . ?
Ge3 Ge5 2.6312(8) . ?
Ge3 Ge9 3.1042(8) . ?
Ge3 C1 3.647(5) . ?
Ge3 C303 3.915(5) 1_654 ?
Ge3 C218 4.094(5) 1_645 ?
Ge3 C304 4.183(5) 1_654 ?
Ge3 Ge8 4.3788(8) . ?
Ge4 Ge7 2.7366(8) . ?
Ge4 Ge8 2.7494(8) . ?
Ge5 Ge9 2.7263(8) . ?
Ge5 Ge8 2.7516(8) . ?
Ge6 Ge9 2.7476(9) . ?
Ge6 Ge7 2.7531(8) . ?
Ge7 Ge8 2.6447(8) . ?
Ge7 Ge9 2.6605(8) . ?
Ge8 Ge9 2.6437(8) . ?
C1 C2 1.224(7) . ?
C2 C3 1.426(7) . ?
C3 C8 1.398(7) . ?
C3 C4 1.420(7) . ?
C4 C5 1.389(8) . ?
C4 H4 0.9500 . ?
C5 C6 1.361(9) . ?
C5 H5 0.9500 . ?
C6 C7 1.386(9) . ?
C6 H6 0.9500 . ?
C7 C8 1.395(8) . ?
C7 H7 0.9500 . ?
C8 H8 0.9500 . ?
K1 O15 2.755(4) . ?
K1 O11 2.785(4) . ?
K1 O12 2.790(4) . ?
K1 O13 2.812(4) . ?
K1 O14 2.851(4) . ?
K1 O16 2.887(4) . ?
K1 N11 3.011(4) . ?
K1 N12 3.028(4) . ?
N11 C107 1.466(7) . ?
N11 C101 1.468(7) . ?
N11 C113 1.473(7) . ?
N12 C112 1.464(7) . ?
N12 C118 1.469(7) . ?
N12 C106 1.482(7) . ?
O11 C103 1.413(7) . ?
O11 C102 1.433(7) . ?
O12 C104 1.419(7) . ?
O12 C105 1.419(7) . ?
O13 C109 1.417(6) . ?
O13 C108 1.426(6) . ?
O14 C111 1.414(6) . ?
O14 C110 1.441(6) . ?
O15 C114 1.425(6) . ?
O15 C115 1.428(6) . ?
O16 C116 1.429(6) . ?
O16 C117 1.430(7) . ?
C101 C102 1.511(8) . ?
C101 H10A 0.9900 . ?
C101 H10B 0.9900 . ?
C102 H10C 0.9900 . ?
C102 H10D 0.9900 . ?
C103 C104 1.494(9) . ?
C103 H10E 0.9900 . ?
C103 H10F 0.9900 . ?
C104 H10G 0.9900 . ?
C104 H10H 0.9900 . ?
C105 C106 1.503(8) . ?
C105 H10I 0.9900 . ?
C105 H10J 0.9900 . ?
C106 H10K 0.9900 . ?
C106 H10L 0.9900 . ?
C107 C108 1.511(7) . ?
C107 H10M 0.9900 . ?
C107 H10N 0.9900 . ?
C108 H10O 0.9900 . ?
C108 H10P 0.9900 . ?
C109 C110 1.482(7) . ?
C109 H10Q 0.9900 . ?
C109 H10R 0.9900 . ?
C110 Ge2 4.188(5) 2_766 ?
C110 H11A 0.9900 . ?
C110 H11B 0.9900 . ?
C111 C112 1.515(8) . ?
C111 H11C 0.9900 . ?
C111 H11D 0.9900 . ?
C112 H11E 0.9900 . ?
C112 H11F 0.9900 . ?
C113 C114 1.509(8) . ?
C113 H11G 0.9900 . ?
C113 H11H 0.9900 . ?
C114 H11I 0.9900 . ?
C114 H11J 0.9900 . ?
C115 C116 1.476(8) . ?
C115 H11K 0.9900 . ?
C115 H11L 0.9900 . ?
C116 H11M 0.9900 . ?
C116 H11N 0.9900 . ?
C117 C118 1.499(8) . ?
C117 H11O 0.9900 . ?
C117 H11P 0.9900 . ?
C118 H11Q 0.9900 . ?
C118 H11R 0.9900 . ?
K2 O24 2.807(3) . ?
K2 O25 2.824(4) . ?
K2 O22 2.839(4) . ?
K2 O26 2.856(4) . ?
K2 O23 2.867(4) . ?
K2 O21 2.876(4) . ?
K2 N22 3.020(4) . ?
K2 N21 3.038(4) . ?
N21 C207 1.468(7) . ?
N21 C213 1.471(7) . ?
N21 C201 1.472(7) . ?
N22 C206 1.474(7) . ?
N22 C212 1.480(6) . ?
N22 C218 1.481(7) . ?
O21 C203 1.413(7) . ?
O21 C202 1.430(6) . ?
O22 C204 1.417(6) . ?
O22 C205 1.438(6) . ?
O23 C208 1.426(6) . ?
O23 C209 1.427(6) . ?
O24 C211 1.424(6) . ?
O24 C210 1.428(6) . ?
O25 C215 1.429(7) . ?
O25 C214 1.434(8) . ?
O26 C216 1.417(7) . ?
O26 C217 1.420(7) . ?
C201 C202 1.501(9) . ?
C201 H20A 0.9900 . ?
C201 H20B 0.9900 . ?
C202 H20C 0.9900 . ?
C202 H20D 0.9900 . ?
C203 C204 1.495(8) . ?
C203 H20E 0.9900 . ?
C203 H20F 0.9900 . ?
C204 H20G 0.9900 . ?
C204 H20H 0.9900 . ?
C205 C206 1.511(7) . ?
C205 Ge2 3.813(5) 1_465 ?
C205 H20I 0.9900 . ?
C205 H20J 0.9900 . ?
C206 Ge2 4.038(5) 1_465 ?
C206 H20K 0.9900 . ?
C206 H20L 0.9900 . ?
C207 C208 1.514(7) . ?
C207 H20M 0.9900 . ?
C207 H20N 0.9900 . ?
C208 H20O 0.9900 . ?
C208 H20P 0.9900 . ?
C209 C210 1.493(7) . ?
C209 H20Q 0.9900 . ?
C209 H20R 0.9900 . ?
C210 H21A 0.9900 . ?
C210 H21B 0.9900 . ?
C211 C212 1.514(7) . ?
C211 H21C 0.9900 . ?
C211 H21D 0.9900 . ?
C212 H21E 0.9900 . ?
C212 H21F 0.9900 . ?
C213 C214 1.508(9) . ?
C213 H21G 0.9900 . ?
C213 H21H 0.9900 . ?
C214 H21I 0.9900 . ?
C214 H21J 0.9900 . ?
C215 C216 1.490(10) . ?
C215 H21K 0.9900 . ?
C215 H21L 0.9900 . ?
C216 H21M 0.9900 . ?
C216 H21N 0.9900 . ?
C217 C218 1.484(8) . ?
C217 H21O 0.9900 . ?
C217 H21P 0.9900 . ?
C218 Ge3 4.094(5) 1_465 ?
C218 H21Q 0.9900 . ?
C218 H21R 0.9900 . ?
K3 O35 2.807(4) . ?
K3 O34 2.825(4) . ?
K3 O31 2.853(4) . ?
K3 O33 2.854(4) . ?
K3 O36 2.859(4) . ?
K3 O32 2.867(4) . ?
K3 N31 3.001(4) . ?
K3 N32 3.058(4) . ?
N31 C301 1.473(7) . ?
N31 C307 1.474(6) . ?
N31 C313 1.482(6) . ?
N32 C306 1.470(7) . ?
N32 C318 1.472(7) . ?
N32 C312 1.485(7) . ?
O31 C302 1.419(6) . ?
O31 C303 1.432(6) . ?
O32 C305 1.424(6) . ?
O32 C304 1.434(6) . ?
O33 C309 1.424(6) . ?
O33 C308 1.431(6) . ?
O34 C311 1.423(6) . ?
O34 C310 1.435(6) . ?
O35 C314 1.424(6) . ?
O35 C315 1.431(6) . ?
O36 C317 1.419(7) . ?
O36 C316 1.425(6) . ?
C301 C302 1.509(7) . ?
C301 H30A 0.9900 . ?
C301 H30B 0.9900 . ?
C302 H30C 0.9900 . ?
C302 H30D 0.9900 . ?
C303 C304 1.478(8) . ?
C303 Ge3 3.915(5) 1_456 ?
C303 H30E 0.9900 . ?
C303 H30F 0.9900 . ?
C304 Ge3 4.183(5) 1_456 ?
C304 H30G 0.9900 . ?
C304 H30H 0.9900 . ?
C305 C306 1.510(8) . ?
C305 H30I 0.9900 . ?
C305 H30J 0.9900 . ?
C306 H30K 0.9900 . ?
C306 H30L 0.9900 . ?
C307 C308 1.503(8) . ?
C307 H30M 0.9900 . ?
C307 H30N 0.9900 . ?
C308 Ge1 4.087(5) 2_666 ?
C308 H30O 0.9900 . ?
C308 H30P 0.9900 . ?
C309 C310 1.485(8) . ?
C309 Ge1 3.945(5) 2_666 ?
C309 H30Q 0.9900 . ?
C309 H30R 0.9900 . ?
C310 H31A 0.9900 . ?
C310 H31B 0.9900 . ?
C311 C312 1.506(8) . ?
C311 H31C 0.9900 . ?
C311 H31D 0.9900 . ?
C312 H31E 0.9900 . ?
C312 H31F 0.9900 . ?
C313 C314 1.501(8) . ?
C313 H31G 0.9900 . ?
C313 H31H 0.9900 . ?
C314 H31I 0.9900 . ?
C314 H31J 0.9900 . ?
C315 C316 1.476(9) . ?
C315 H31K 0.9900 . ?
C315 H31L 0.9900 . ?
C316 H31M 0.9900 . ?
C316 H31N 0.9900 . ?
C317 C318 1.507(8) . ?
C317 H31O 0.9900 . ?
C317 H31P 0.9900 . ?
C318 H31Q 0.9900 . ?
C318 H31R 0.9900 . ?
N91 C91 1.526(12) . ?
C91 C92 1.377(12) . ?
C91 H91D 0.9900 . ?
C91 H91E 0.9900 . ?
C92 N92A 1.538(18) . ?
C92 N92 1.593(14) . ?
